data_2019505
loop_
_publ_author_name
'Kazakov, Igor V.'
'Bodensteiner, Michael'
'Timoshkin, Alexey Y.'

_publ_section_title
;
 Masking of Lewis acidity trends in the solid-state structures of
 trichlorido- and
 tribromido(2,2':6',2''-terpyridine-\k^3^<i>N</i>,<i>N</i>',<i>N</i>'')gallium(III)
;
_journal_coeditor_code OV3045
_journal_issue 3
_journal_name_full 'Acta Crystallographica Section C'
_journal_page_first 312
_journal_page_last 314
_journal_paper_doi 10.1107/S2053229614003349
_journal_volume 70
_journal_year 2014
_chemical_formula_iupac '[Ga Cl3 (C15 H11 N3)]'
_chemical_formula_moiety 'C15 H11 Cl3 Ga N3'
_chemical_formula_sum 'C15 H11 Cl3 Ga N3'
_chemical_formula_weight 409.34
_chemical_name_systematic Trichlorido(2,2':6',2''-terpyridine-\k^3^<i>N</i>,<i>N</i>',<i>N</i>'')gallium(III)
_space_group_crystal_system monoclinic
_space_group_IT_number 14
_space_group_name_Hall '-P 2yn'
_space_group_name_H-M_alt 'P 1 21/n 1'
_symmetry_space_group_name_Hall '-P 2yn'
_symmetry_space_group_name_H-M 'P 1 21/n 1'
_atom_sites_solution_hydrogens geom
_atom_sites_solution_primary iterative
_cell_angle_alpha 90
_cell_angle_beta 104.217(3)
_cell_angle_gamma 90
_cell_formula_units_Z 4
_cell_length_a 8.2492(2)
_cell_length_b 14.1770(3)
_cell_length_c 13.7119(3)
_cell_measurement_reflns_used 5153
_cell_measurement_temperature 123.0(10)
_cell_measurement_theta_max 32.0120
_cell_measurement_theta_min 3.3790
_cell_volume 1554.48(6)
_computing_cell_refinement
;
CrysAlis PRO (Agilent, 2013)
;
_computing_data_collection
;
CrysAlis PRO (Agilent, 2013)
;
_computing_data_reduction
;
CrysAlis PRO (Agilent, 2013)
;
_computing_molecular_graphics
;
OLEX2 (Dolomanov <i>et al.</i>, 2009)
;
_computing_publication_material
;
OLEX2 (Dolomanov <i>et al.</i>, 2009)
;
_computing_structure_refinement
;
SHELXL97 (Sheldrick, 2008)
;
_computing_structure_solution 'SUPERFLIP (Palatinus & Chapuis, 2007)'
_diffrn_ambient_temperature 123.0(10)
_diffrn_detector_area_resol_mean 15.9702
_diffrn_measured_fraction_theta_full 0.9941
_diffrn_measured_fraction_theta_max 0.9219
_diffrn_measurement_device_type 'Agilent SuperNova (single source at offset, Eos)'
_diffrn_measurement_method '\w scans'
_diffrn_radiation_monochromator mirror
_diffrn_radiation_type 'Mo K\a'
_diffrn_radiation_wavelength 0.7107
_diffrn_reflns_av_R_equivalents 0.0507
_diffrn_reflns_limit_h_max 12
_diffrn_reflns_limit_h_min -12
_diffrn_reflns_limit_k_max 20
_diffrn_reflns_limit_k_min -20
_diffrn_reflns_limit_l_max 20
_diffrn_reflns_limit_l_min -19
_diffrn_reflns_number 16866
_diffrn_reflns_theta_full 26.000
_diffrn_reflns_theta_max 32.310
_diffrn_reflns_theta_min 2.874
_exptl_absorpt_coefficient_mu 2.283
_exptl_absorpt_correction_T_max 0.971
_exptl_absorpt_correction_T_min 0.887
_exptl_absorpt_correction_type gaussian
_exptl_absorpt_process_details
;
[CrysAlis PRO (Agilent, 2013), based on expression derived by
Clark & Reid (1995)]
;
_exptl_crystal_colour colourless
_exptl_crystal_density_diffrn 1.749
_exptl_crystal_description block
_exptl_crystal_F_000 816
_exptl_crystal_size_max 0.0786
_exptl_crystal_size_mid 0.0525
_exptl_crystal_size_min 0.0235
_refine_diff_density_max 0.491
_refine_diff_density_min -0.381
_refine_ls_extinction_method none
_refine_ls_goodness_of_fit_ref 0.820
_refine_ls_hydrogen_treatment constr
_refine_ls_matrix_type full
_refine_ls_number_parameters 199
_refine_ls_number_reflns 5130
_refine_ls_number_restraints 0
_refine_ls_restrained_S_all 0.820
_refine_ls_R_factor_all 0.0637
_refine_ls_R_factor_gt 0.0330
_refine_ls_shift/su_max 0.001
_refine_ls_shift/su_mean 0.000
_refine_ls_structure_factor_coef Fsqd
_refine_ls_weighting_details 'w=1/[\s^2^(Fo^2^)+(0.0140P)^2^] where P=(Fo^2^+2Fc^2^)/3'
_refine_ls_weighting_scheme calc
_refine_ls_wR_factor_gt 0.0491
_refine_ls_wR_factor_ref 0.0518
_reflns_number_gt 3289
_reflns_number_total 5130
_reflns_threshold_expression I>2\s(I)
_cod_data_source_file ov3045sup1.cif
_cod_data_source_block GaCl3_Terpy
_cod_original_cell_volume 1554.47(7)
_cod_database_code 2019505
_cod_database_fobs_code 2019505
_shelx_space_group_comment
;
The symmetry employed for this shelxl refinement is uniquely defined
by the following loop, which should always be used as a source of
symmetry information in preference to the above space-group names.
They are only intended as comments.
;

loop_
_space_group_symop_operation_xyz
'x, y, z'
'-x+1/2, y+1/2, -z+1/2'
'-x, -y, -z'
'x-1/2, -y-1/2, z-1/2'

loop_
_atom_site_type_symbol
_atom_site_label
_atom_site_fract_x
_atom_site_fract_y
_atom_site_fract_z
_atom_site_U_iso_or_equiv
_atom_site_adp_type
_atom_site_calc_flag
_atom_site_occupancy
Ga Ga4 0.46977(3) 0.37280(2) 0.27962(2) 0.01282(6) Uani d 1
Cl Cl6 0.21670(6) 0.39451(3) 0.14921(3) 0.01560(11) Uani d 1
Cl Cl7 0.31811(7) 0.34913(4) 0.39335(4) 0.02083(12) Uani d 1
Cl Cl10 0.72624(7) 0.35088(4) 0.39657(4) 0.02105(12) Uani d 1
N N2 0.5867(2) 0.39907(11) 0.16742(11) 0.0116(4) Uani d 1
N N7 0.5009(2) 0.51969(11) 0.28737(12) 0.0134(4) Uani d 1
C C2 0.7053(3) 0.34255(14) 0.03839(14) 0.0173(5) Uani d 1
H H2 0.7329 0.2917 0.0003 0.021 Uiso calc 1
N N6 0.4937(2) 0.23730(11) 0.22244(12) 0.0133(4) Uani d 1
C C11 0.7053(3) 0.50916(14) 0.07511(15) 0.0167(5) Uani d 1
H H11 0.7320 0.5723 0.0619 0.020 Uiso calc 1
C C13 0.7480(3) 0.43441(15) 0.02065(15) 0.0196(5) Uani d 1
H H13 0.8073 0.4465 -0.0293 0.024 Uiso calc 1
C C16 0.6224(2) 0.48881(13) 0.14929(14) 0.0125(4) Uani d 1
C C24 0.4591(3) 0.67375(14) 0.34695(15) 0.0188(5) Uani d 1
H H24 0.4250 0.7126 0.3947 0.023 Uiso calc 1
C C31 0.6212(3) 0.32659(14) 0.11308(14) 0.0141(4) Uani d 1
C C33 0.5343(3) 0.06642(14) 0.13379(16) 0.0188(5) Uani d 1
H H33 0.5465 0.0078 0.1028 0.023 Uiso calc 1
C C37 0.4527(3) 0.57620(14) 0.35363(15) 0.0165(5) Uani d 1
H H37 0.4132 0.5486 0.4066 0.020 Uiso calc 1
C C39 0.5844(3) 0.14945(14) 0.09638(14) 0.0165(4) Uani d 1
H H39 0.6314 0.1484 0.0397 0.020 Uiso calc 1
C C41 0.5722(3) 0.65554(14) 0.20319(15) 0.0169(5) Uani d 1
H H41 0.6146 0.6820 0.1508 0.020 Uiso calc 1
C C43 0.5654(2) 0.55866(13) 0.21480(14) 0.0135(4) Uani d 1
C C51 0.5158(3) 0.71315(14) 0.26983(16) 0.0195(5) Uani d 1
H H51 0.5164 0.7797 0.2622 0.023 Uiso calc 1
C C53 0.5648(3) 0.23415(14) 0.14312(14) 0.0133(4) Uani d 1
C C56 0.4471(3) 0.15650(14) 0.25857(14) 0.0163(5) Uani d 1
H H56 0.3992 0.1589 0.3148 0.020 Uiso calc 1
C C63 0.4665(3) 0.06947(14) 0.21647(16) 0.0193(5) Uani d 1
H H63 0.4339 0.0131 0.2439 0.023 Uiso calc 1

loop_
_atom_site_aniso_label
_atom_site_aniso_U_11
_atom_site_aniso_U_22
_atom_site_aniso_U_33
_atom_site_aniso_U_12
_atom_site_aniso_U_13
_atom_site_aniso_U_23
Ga4 0.01588(13) 0.01138(11) 0.01229(10) -0.00043(10) 0.00554(9) 0.00044(9)
Cl6 0.0156(3) 0.0155(3) 0.0159(2) -0.0005(2) 0.0042(2) 0.00170(19)
Cl7 0.0263(3) 0.0232(3) 0.0164(2) -0.0028(2) 0.0116(2) 0.0015(2)
Cl10 0.0203(3) 0.0203(3) 0.0194(3) 0.0012(2) -0.0012(2) 0.0006(2)
N2 0.0106(9) 0.0138(9) 0.0104(8) 0.0014(7) 0.0025(7) 0.0024(6)
N7 0.0139(10) 0.0115(9) 0.0149(8) -0.0003(7) 0.0040(7) -0.0014(7)
C2 0.0204(12) 0.0183(11) 0.0142(10) 0.0039(9) 0.0064(9) -0.0003(8)
N6 0.0143(10) 0.0120(9) 0.0132(8) 0.0015(7) 0.0027(7) 0.0012(7)
C11 0.0175(12) 0.0130(11) 0.0196(11) -0.0049(9) 0.0047(9) 0.0036(8)
C13 0.0187(13) 0.0257(12) 0.0171(11) 0.0004(10) 0.0096(9) 0.0053(9)
C16 0.0128(11) 0.0116(10) 0.0125(10) 0.0004(8) 0.0020(8) 0.0015(7)
C24 0.0173(12) 0.0179(11) 0.0189(11) 0.0032(9) 0.0000(9) -0.0053(8)
C31 0.0147(11) 0.0135(10) 0.0128(10) 0.0001(9) 0.0010(8) 0.0004(7)
C33 0.0176(12) 0.0126(11) 0.0244(12) 0.0032(9) 0.0018(9) -0.0044(8)
C37 0.0169(12) 0.0165(11) 0.0160(10) 0.0009(9) 0.0038(9) -0.0009(8)
C39 0.0159(11) 0.0172(11) 0.0165(10) 0.0009(9) 0.0042(8) -0.0018(8)
C41 0.0161(12) 0.0149(11) 0.0175(10) -0.0041(9) 0.0001(9) 0.0023(8)
C43 0.0123(12) 0.0132(10) 0.0141(10) 0.0000(8) 0.0013(9) -0.0004(8)
C51 0.0172(12) 0.0104(11) 0.0260(12) -0.0006(9) -0.0040(10) 0.0003(8)
C53 0.0128(11) 0.0144(10) 0.0120(10) 0.0007(9) 0.0016(8) 0.0008(8)
C56 0.0145(12) 0.0173(11) 0.0183(11) 0.0006(9) 0.0061(9) 0.0043(8)
C63 0.0184(12) 0.0126(11) 0.0256(12) -0.0029(9) 0.0030(10) 0.0037(8)

loop_
_atom_type_symbol
_atom_type_description
_atom_type_scat_dispersion_real
_atom_type_scat_dispersion_imag
_atom_type_scat_source
C C 0.0033 0.0016 'International Tables Vol C Tables 4.2.6.8 and 6.1.1.4'
H H 0.0000 0.0000 'International Tables Vol C Tables 4.2.6.8 and 6.1.1.4'
Cl Cl 0.1484 0.1585 'International Tables Vol C Tables 4.2.6.8 and 6.1.1.4'
Ga Ga 0.2307 1.6083 'International Tables Vol C Tables 4.2.6.8 and 6.1.1.4'
N N 0.0061 0.0033 'International Tables Vol C Tables 4.2.6.8 and 6.1.1.4'

loop_
_exptl_crystal_face_index_h
_exptl_crystal_face_index_k
_exptl_crystal_face_index_l
_exptl_crystal_face_perp_dist
9 -10 -11 0.0070
-10 1 12 0.0347
10 8 -11 0.0199
-3 19 5 0.0460
-5 -18 5 0.0290
2 -2 17 0.0068
-3 2 -17 0.0167
9 1 8 0.0037

loop_
_geom_angle_atom_site_label_1
_geom_angle_atom_site_label_2
_geom_angle_atom_site_label_3
_geom_angle
Cl7 Ga4 Cl6 90.32(2)
Cl7 Ga4 Cl10 93.91(2)
Cl10 Ga4 Cl6 175.66(2)
N2 Ga4 Cl6 84.33(5)
N2 Ga4 Cl7 174.49(5)
N2 Ga4 Cl10 91.46(5)
N2 Ga4 N7 77.44(6)
N2 Ga4 N6 77.32(6)
N7 Ga4 Cl6 89.06(5)
N7 Ga4 Cl7 101.23(5)
N7 Ga4 Cl10 91.06(5)
N7 Ga4 N6 154.75(6)
N6 Ga4 Cl6 89.06(5)
N6 Ga4 Cl7 103.96(5)
N6 Ga4 Cl10 88.99(5)
C16 N2 Ga4 118.55(13)
C31 N2 Ga4 118.90(13)
C31 N2 C16 122.52(17)
C37 N7 Ga4 125.03(14)
C37 N7 C43 119.22(17)
C43 N7 Ga4 115.62(12)
C13 C2 H2 120.8
C13 C2 C31 118.48(18)
C31 C2 H2 120.8
C53 N6 Ga4 115.31(12)
C56 N6 Ga4 125.52(13)
C56 N6 C53 119.16(16)
C13 C11 H11 121.0
C16 C11 H11 121.0
C16 C11 C13 118.07(18)
C2 C13 C11 120.84(19)
C2 C13 H13 119.6
C11 C13 H13 119.6
N2 C16 C11 120.15(17)
N2 C16 C43 113.74(17)
C11 C16 C43 126.11(17)
C37 C24 H24 120.6
C51 C24 H24 120.6
C51 C24 C37 118.8(2)
N2 C31 C2 119.83(18)
N2 C31 C53 113.55(17)
C2 C31 C53 126.60(18)
C39 C33 H33 120.2
C63 C33 H33 120.2
C63 C33 C39 119.60(19)
N7 C37 C24 121.8(2)
N7 C37 H37 119.1
C24 C37 H37 119.1
C33 C39 H39 120.5
C33 C39 C53 118.95(19)
C53 C39 H39 120.5
C43 C41 H41 120.7
C43 C41 C51 118.54(19)
C51 C41 H41 120.7
N7 C43 C16 114.26(17)
N7 C43 C41 121.52(18)
C41 C43 C16 124.21(18)
C24 C51 C41 119.96(19)
C24 C51 H51 120.0
C41 C51 H51 120.0
N6 C53 C31 114.86(16)
N6 C53 C39 121.35(18)
C39 C53 C31 123.79(18)
N6 C56 H56 118.9
N6 C56 C63 122.19(18)
C63 C56 H56 118.9
C33 C63 C56 118.69(19)
C33 C63 H63 120.7
C56 C63 H63 120.7

loop_
_geom_bond_atom_site_label_1
_geom_bond_atom_site_label_2
_geom_bond_distance
Ga4 Cl6 2.4118(6)
Ga4 Cl7 2.2511(5)
Ga4 Cl10 2.3405(6)
Ga4 N2 2.0412(15)
Ga4 N7 2.0976(15)
Ga4 N6 2.1024(15)
N2 C16 1.343(2)
N2 C31 1.340(2)
N7 C37 1.342(2)
N7 C43 1.356(2)
C2 H2 0.9500
C2 C13 1.386(3)
C2 C31 1.389(3)
N6 C53 1.357(2)
N6 C56 1.341(2)
C11 H11 0.9500
C11 C13 1.391(3)
C11 C16 1.388(3)
C13 H13 0.9500
C16 C43 1.489(3)
C24 H24 0.9500
C24 C37 1.388(3)
C24 C51 1.375(3)
C31 C53 1.482(3)
C33 H33 0.9500
C33 C39 1.387(3)
C33 C63 1.383(3)
C37 H37 0.9500
C39 H39 0.9500
C39 C53 1.389(3)
C41 H41 0.9500
C41 C43 1.385(3)
C41 C51 1.388(3)
C51 H51 0.9500
C56 H56 0.9500
C56 C63 1.388(3)
C63 H63 0.9500

loop_
_geom_torsion_atom_site_label_1
_geom_torsion_atom_site_label_2
_geom_torsion_atom_site_label_3
_geom_torsion_atom_site_label_4
_geom_torsion
Ga4 N2 C16 C11 178.53(15)
Ga4 N2 C16 C43 -1.4(2)
Ga4 N2 C31 C2 -178.05(15)
Ga4 N2 C31 C53 0.7(2)
Ga4 N7 C37 C24 -172.22(16)
Ga4 N7 C43 C16 -7.1(2)
Ga4 N7 C43 C41 171.51(15)
Ga4 N6 C53 C31 2.8(2)
Ga4 N6 C53 C39 -178.36(15)
Ga4 N6 C56 C63 179.81(16)
N2 C16 C43 N7 5.6(3)
N2 C16 C43 C41 -172.96(19)
N2 C31 C53 N6 -2.3(3)
N2 C31 C53 C39 178.85(19)
C2 C31 C53 N6 176.38(19)
C2 C31 C53 C39 -2.5(3)
N6 C56 C63 C33 -0.8(3)
C11 C16 C43 N7 -174.34(19)
C11 C16 C43 C41 7.1(3)
C13 C2 C31 N2 -1.5(3)
C13 C2 C31 C53 179.90(19)
C13 C11 C16 N2 0.5(3)
C13 C11 C16 C43 -179.55(19)
C16 N2 C31 C2 3.7(3)
C16 N2 C31 C53 -177.53(17)
C16 C11 C13 C2 1.6(3)
C31 N2 C16 C11 -3.2(3)
C31 N2 C16 C43 176.86(18)
C31 C2 C13 C11 -1.1(3)
C33 C39 C53 N6 -1.9(3)
C33 C39 C53 C31 176.89(19)
C37 N7 C43 C16 176.94(18)
C37 N7 C43 C41 -4.5(3)
C37 C24 C51 C41 -2.8(3)
C39 C33 C63 C56 1.4(3)
C43 N7 C37 C24 3.3(3)
C43 C41 C51 C24 1.8(3)
C51 C24 C37 N7 0.3(3)
C51 C41 C43 N7 1.9(3)
C51 C41 C43 C16 -179.63(19)
C53 N6 C56 C63 -1.1(3)
C56 N6 C53 C31 -176.39(17)
C56 N6 C53 C39 2.5(3)
C63 C33 C39 C53 -0.1(3)
